data_9000400
loop_
_publ_author_name
'Thomas, J. N.'
'Robinson, P. D.'
'Fang, J. H.'

_publ_section_title
;Crystal structures and mineral chemistry of hydrated ferric sulfates. IV. The
 crystal structure of quenstedtite
;
_journal_name_full 'American Mineralogist'
_journal_page_first 582
_journal_page_last 586
_journal_volume 59
_journal_year 1974
_chemical_formula_sum 'Fe2 H22 O23 S3'
_chemical_name_mineral Quenstedtite
_space_group_IT_number 2
_symmetry_space_group_name_Hall '-P 1'
_symmetry_space_group_name_H-M 'P -1'
_cell_angle_alpha 94.18
_cell_angle_beta 101.73
_cell_angle_gamma 96.27
_cell_formula_units_Z 2
_cell_length_a 6.184
_cell_length_b 23.60
_cell_length_c 6.539
_cell_volume 924.355
_exptl_crystal_density_diffrn 2.149
_cod_depositor_comments
;

2017-09-05
Z value inserted to be consistent with given formula
Water oxygen renamed so they are recognized as oxygen
                 miguel
;
_cod_original_formula_sum 'Fe2 S3 O23 H22'
_cod_database_code 9000400

loop_
_symmetry_equiv_pos_as_xyz
x,y,z
-x,-y,-z

loop_
_atom_site_label
_atom_site_fract_x
_atom_site_fract_y
_atom_site_fract_z
_atom_site_U_iso_or_equiv
_atom_site_type_symbol
_atom_site_attached_hydrogens
Fe1 0.14110 0.11460 0.33650 0.03863 Fe 0
Fe2 0.46840 0.61820 0.24340 0.03863 Fe 0
S1 0.26330 0.28130 0.95730 0.01773 S 0
S2 0.12810 0.57320 0.79010 0.01646 S 0
S3 0.44620 0.07710 0.76230 0.01773 S 0
O1 0.08400 0.31360 0.97200 0.02913 O 0
O2 0.40800 0.28430 0.16400 0.03293 O 0
O3 0.18600 0.22100 0.87100 0.03166 O 0
O4 0.39300 0.30720 0.81000 0.02786 O 0
O5 0.22900 0.52880 0.70100 0.03420 O 0
O6 0.05900 0.61120 0.63700 0.03040 O 0
O7 0.05100 0.44980 0.11900 0.02533 O 0
O8 0.30100 0.60710 0.96000 0.03673 O 0
O9 0.33400 0.03160 0.85200 0.03546 O 0
O10 0.43900 0.87900 0.07200 0.03166 O 0
O11 0.40000 0.94440 0.35600 0.03166 O 0
O12 0.27400 0.10220 0.62000 0.03420 O 0
O21 0.05200 0.18600 0.45300 0.03040 O 0
O22 0.43100 0.15330 0.29200 0.03673 O 0
O23 0.01000 0.13250 0.04500 0.02533 O 0
O24 0.20000 0.03900 0.21000 0.02913 O 0
O25 0.16000 0.92770 0.65300 0.02786 O 0
O26 0.28300 0.42280 0.81700 0.03040 O 0
O27 0.23200 0.65910 0.34300 0.02280 O 0
O28 0.37200 0.36990 0.44900 0.02786 O 0
O29 0.33300 0.54190 0.32200 0.03420 O 0
O30 0.36600 0.78540 0.37000 0.04939 O 0
O31 0.17900 0.75060 0.79400 0.04559 O 0

loop_
_cod_changelog_entry_id
_cod_changelog_entry_author
_cod_changelog_entry_date
_cod_changelog_entry_text
1
;cod-tools version 3.8.0
Id: cif_guess_AMCSD_atom_types 9581 2023-05-17 12:35:41Z saulius
;
2023-05-18T11:36:18+03:00
;Derived atom types and hydrogen counts
from atom names that follow the AMCSD naming convention
(Wat == water, O-H == hydroxyl).
;

_database_code_amcsd 0000409
